data_4317828
loop_
_publ_author_name
'Geeta Hundal'
'Maninder Singh Hundal'
'Sangeeta Obrai'
'N. S. Poonia'
'Subodh Kumar'

_publ_section_title
;
 Metal Complexes of Tetrapodal Ligands: Synthesis, Spectroscopic and
 Thermal Studies, and X-ray Crystal Structure Studies of Na(I), Ca(II),
 Sr(II), and Ba(II) Complexes of Tetrapodal Ligands
 N,N,N',N'-Tetrakis(2-hydroxypropyl)ethylenediamine and
 N,N,N',N'-Tetrakis(2-hydroxyethyl)ethylenediamine
;
_journal_name_full 'Inorganic Chemistry'
_journal_page_first 2077
_journal_page_last 2086
_journal_paper_doi 10.1021/ic0100727
_journal_volume 41
_journal_year 2002
_chemical_formula_sum 'C22 H28 Ca N8 O18'
_chemical_formula_weight 732.60
_chemical_name_systematic
;
  ?
;
_space_group_IT_number 14
_symmetry_cell_setting monoclinic
_symmetry_space_group_name_Hall '-P 2ybc'
_symmetry_space_group_name_H-M 'P 1 21/c 1'
_atom_sites_solution_hydrogens geom
_atom_sites_solution_primary direct
_atom_sites_solution_secondary difmap
_audit_creation_method SHELXL
_cell_angle_alpha 90.00
_cell_angle_beta 97.81(3)
_cell_angle_gamma 90.00
_cell_formula_units_Z 4
_cell_length_a 12.328(3)
_cell_length_b 13.714(3)
_cell_length_c 18.105(4)
_cell_measurement_temperature 293(2)
_cell_volume 3032.6(12)
_computing_structure_refinement 'SHELXL-93 (Sheldrick, 1993)'
_computing_structure_solution 'SHELXS-86 (Sheldrick, 1990)'
_diffrn_ambient_temperature 293(2)
_diffrn_radiation_monochromator graphite
_diffrn_radiation_source 'fine-focus sealed tube'
_diffrn_radiation_type MoK\a
_diffrn_radiation_wavelength 0.71073
_diffrn_reflns_av_R_equivalents 0.0176
_diffrn_reflns_av_sigmaI/netI 0.0485
_diffrn_reflns_limit_h_max 13
_diffrn_reflns_limit_h_min 0
_diffrn_reflns_limit_k_max 14
_diffrn_reflns_limit_k_min 0
_diffrn_reflns_limit_l_max 19
_diffrn_reflns_limit_l_min -19
_diffrn_reflns_number 4181
_diffrn_reflns_theta_max 22.50
_diffrn_reflns_theta_min 1.87
_exptl_absorpt_coefficient_mu 0.304
_exptl_absorpt_correction_T_max 0.167
_exptl_absorpt_correction_T_min 0.352
_exptl_crystal_density_diffrn 1.605
_exptl_crystal_F_000 1520
_refine_diff_density_max 0.444
_refine_diff_density_min -0.331
_refine_diff_density_rms 0.068
_refine_ls_extinction_method none
_refine_ls_goodness_of_fit_all 0.890
_refine_ls_goodness_of_fit_obs 0.930
_refine_ls_matrix_type full
_refine_ls_number_parameters 478
_refine_ls_number_reflns 3614
_refine_ls_number_restraints 6
_refine_ls_restrained_S_all 0.940
_refine_ls_restrained_S_obs 0.937
_refine_ls_R_factor_all 0.0820
_refine_ls_R_factor_obs 0.0523
_refine_ls_shift/esd_max 0.815
_refine_ls_shift/esd_mean 0.053
_refine_ls_structure_factor_coef Fsqd
_refine_ls_weighting_details 'w=1/[\s^2^(Fo^2^)+(0.0920P)^2^+4.1093P] where P=(Fo^2^+2Fc^2^)/3'
_refine_ls_weighting_scheme calc
_refine_ls_wR_factor_all 0.1663
_refine_ls_wR_factor_obs 0.1362
_reflns_number_observed 2816
_reflns_number_total 3958
_reflns_observed_criterion >2sigma(I)
_cod_data_source_file ic0100727_02.cif
_cod_data_source_block capichen
_cod_depositor_comments
;
The following automatic conversions were performed:

'_symmetry_cell_setting' value 'Monoclinic' changed to 'monoclinic'
according to the built-in table from CIF Core dictionary named
'cif_core.dic' version 2.4.1 from 2010-06-29.

Automatic conversion script
Id: cif_fix_values 1646 2011-03-28 12:23:43Z adriana 

The following automatic conversions were performed:

'_refine_ls_weighting_scheme' value 'calc
w=1/[\s^2^(Fo^2^)+(0.0920P)^2^+4.1093P] where P=(Fo^2^+2Fc^2^)/3' was
changed to 'calc'. New tag '_refine_ls_weighting_details' was
created. The value of the new tag was set to
'w=1/[\s^2^(Fo^2^)+(0.0920P)^2^+4.1093P] where P=(Fo^2^+2Fc^2^)/3'.

Automatic conversion script
Id: cif_fix_values 3143 2015-03-26 13:38:13Z robertas 
;
_cod_original_cell_volume 3032.6(10)
_cod_original_formula_sum 'C22 H28 N8 O18 Ca'
_cod_database_code 4317828

loop_
_symmetry_equiv_pos_as_xyz
'x, y, z'
'-x, y+1/2, -z+1/2'
'-x, -y, -z'
'x, -y-1/2, z-1/2'

loop_
_atom_site_aniso_label
_atom_site_aniso_U_11
_atom_site_aniso_U_22
_atom_site_aniso_U_33
_atom_site_aniso_U_23
_atom_site_aniso_U_13
_atom_site_aniso_U_12
Ca 0.0327(5) 0.0535(6) 0.0426(5) 0.0003(4) 0.0060(4) -0.0015(4)
O1 0.049(2) 0.078(2) 0.057(2) -0.014(2) 0.002(2) -0.013(2)
O2 0.068(2) 0.054(2) 0.098(3) 0.016(2) 0.036(2) -0.001(2)
O3 0.044(2) 0.060(2) 0.054(2) -0.005(2) 0.0067(15) -0.0041(15)
O4 0.060(2) 0.094(3) 0.042(2) 0.007(2) -0.0044(15) -0.036(2)
O5 0.039(2) 0.092(3) 0.048(2) 0.002(2) -0.0019(15) -0.017(2)
O8 0.072(2) 0.096(3) 0.063(3) 0.005(2) -0.029(2) 0.003(2)
O9 0.042(2) 0.196(5) 0.096(3) 0.001(3) -0.013(2) 0.001(3)
O10 0.072(3) 0.124(4) 0.057(2) -0.014(2) 0.024(2) -0.008(2)
O11 0.057(2) 0.135(4) 0.048(2) 0.022(2) -0.007(2) -0.021(2)
O12 0.050(2) 0.121(3) 0.073(2) -0.017(2) -0.018(2) 0.021(2)
O13 0.055(3) 0.113(4) 0.119(4) 0.006(3) 0.022(2) -0.001(2)
O15 0.086(3) 0.150(4) 0.063(3) -0.008(3) -0.018(2) -0.010(3)
O16 0.045(3) 0.248(7) 0.098(3) -0.004(4) -0.009(2) -0.027(3)
O18 0.182(6) 0.269(9) 0.074(3) 0.026(4) 0.019(4) 0.068(6)
C10 0.056(3) 0.062(3) 0.045(3) 0.008(2) 0.006(2) -0.001(2)
C15 0.040(3) 0.047(3) 0.043(3) 0.005(2) 0.001(2) -0.007(2)
C16 0.047(3) 0.055(3) 0.042(3) 0.003(2) 0.007(2) -0.008(2)
C17 0.057(3) 0.054(3) 0.035(2) 0.003(2) -0.005(2) -0.001(2)
C18 0.041(3) 0.052(3) 0.050(3) 0.006(2) -0.008(2) 0.000(2)
C19 0.041(3) 0.059(3) 0.051(3) 0.003(2) 0.005(2) 0.000(2)
C20 0.038(2) 0.054(3) 0.037(2) 0.003(2) 0.001(2) -0.007(2)
C21 0.049(3) 0.060(3) 0.055(3) -0.006(2) -0.002(2) 0.010(2)
C22 0.043(3) 0.061(3) 0.058(3) 0.000(2) 0.015(2) 0.010(2)
C23 0.064(3) 0.057(3) 0.045(3) 0.001(2) 0.002(2) 0.008(2)
C24 0.044(3) 0.063(3) 0.054(3) -0.003(2) -0.002(2) -0.002(2)
C25 0.044(3) 0.089(4) 0.068(4) -0.002(3) 0.005(3) -0.001(3)
C26 0.048(3) 0.085(4) 0.050(3) -0.010(3) 0.005(2) 0.006(3)
N1 0.034(2) 0.056(2) 0.046(2) -0.002(2) 0.005(2) -0.003(2)
N2 0.038(2) 0.056(2) 0.039(2) 0.001(2) 0.002(2) -0.003(2)
N3 0.056(3) 0.108(4) 0.043(3) 0.001(3) 0.004(2) -0.007(3)
N4 0.050(3) 0.078(3) 0.066(3) 0.004(2) -0.016(2) 0.000(2)
N5 0.051(3) 0.079(3) 0.048(2) 0.001(2) 0.003(2) -0.022(2)
N6 0.059(3) 0.126(5) 0.067(3) 0.015(3) 0.008(3) 0.021(3)
N7 0.061(3) 0.092(4) 0.066(3) -0.004(3) -0.016(3) -0.006(2)
N8 0.080(4) 0.162(6) 0.048(3) -0.017(4) -0.014(3) 0.004(4)
C1 0.073(3) 0.057(3) 0.050(3) -0.012(2) 0.013(2) -0.002(3)
C2 0.054(3) 0.073(3) 0.058(3) -0.007(3) 0.017(2) 0.007(3)
C3 0.064(3) 0.072(4) 0.084(4) 0.005(3) 0.037(3) -0.011(3)
C4 0.039(3) 0.079(4) 0.077(4) 0.003(3) 0.013(2) -0.010(3)
C5 0.038(2) 0.066(3) 0.055(3) 0.003(2) 0.001(2) 0.010(2)
C6 0.039(3) 0.073(3) 0.050(3) 0.007(2) -0.005(2) -0.004(2)
C7 0.050(3) 0.067(3) 0.047(3) -0.013(2) 0.009(2) -0.008(2)
C8 0.056(3) 0.072(3) 0.036(2) -0.005(2) 0.004(2) -0.003(3)
C9 0.051(3) 0.062(3) 0.048(3) 0.005(2) 0.007(2) -0.009(2)
O6 0.072(6) 0.167(10) 0.081(5) 0.002(6) 0.020(4) 0.013(6)
O7 0.119(9) 0.162(11) 0.089(9) -0.062(7) 0.053(7) -0.001(8)
O14 0.116(7) 0.189(11) 0.057(6) 0.040(6) 0.024(5) -0.029(8)
O17 0.051(5) 0.220(13) 0.042(5) -0.005(7) 0.018(4) 0.035(6)
O6' 0.097(11) 0.189(16) 0.083(10) -0.049(12) 0.056(9) -0.090(13)
O7' 0.044(6) 0.362(29) 0.057(8) 0.052(11) -0.002(5) -0.011(12)
O14' 0.058(6) 0.242(18) 0.047(7) 0.043(10) 0.027(5) 0.020(11)
O17' 0.332(26) 0.150(14) 0.082(9) 0.029(9) 0.100(14) 0.104(17)

loop_
_atom_site_label
_atom_site_type_symbol
_atom_site_fract_x
_atom_site_fract_y
_atom_site_fract_z
_atom_site_U_iso_or_equiv
_atom_site_thermal_displace_type
_atom_site_occupancy
_atom_site_calc_flag
_atom_site_refinement_flags
_atom_site_disorder_group
Ca Ca 0.47686(6) 0.29247(7) 0.51008(5) 0.0429(3) Uani 1 d . .
O1 O 0.4822(2) 0.1823(3) 0.4064(2) 0.0620(9) Uani 1 d . .
H10 H 0.4159 0.1613 0.3864 0.050 Uiso 1 d . .
O2 O 0.5985(3) 0.4187(2) 0.4830(2) 0.0711(10) Uani 1 d . .
H20 H 0.5875 0.4800 0.4667 0.050 Uiso 1 d . .
O3 O 0.4559(2) 0.4097(2) 0.6115(2) 0.0526(8) Uani 1 d . .
H30 H 0.3820 0.3987 0.6342 0.050 Uiso 1 d . .
O4 O 0.3877(3) 0.1480(3) 0.5420(2) 0.0664(10) Uani 1 d . .
H40 H 0.3201 0.1200 0.5102 0.050 Uiso 1 d . .
O5 O 0.2780(2) 0.1003(3) 0.4068(2) 0.0603(9) Uani 1 d . .
O8 O -0.1456(3) 0.0719(3) 0.1763(2) 0.0805(11) Uani 1 d . .
O9 O -0.2149(3) 0.0750(4) 0.2789(3) 0.114(2) Uani 1 d . .
O10 O 0.0079(3) 0.1168(3) 0.5093(2) 0.0830(12) Uani 1 d . .
O11 O 0.1700(3) 0.0549(3) 0.5226(2) 0.0815(12) Uani 1 d . .
O12 O 0.3024(3) 0.3562(3) 0.4911(2) 0.0839(12) Uani 1 d . .
O13 O 0.4055(3) 0.3727(3) 0.3741(3) 0.0946(13) Uani 1 d . .
O15 O -0.0665(3) 0.3221(4) 0.2204(2) 0.1022(15) Uani 1 d . .
O16 O -0.1600(3) 0.3184(5) 0.3118(3) 0.132(2) Uani 1 d . .
O18 O 0.1583(6) 0.2977(6) 0.5844(3) 0.175(3) Uani 1 d . .
C10 C 0.5011(4) 0.1326(4) 0.6553(3) 0.0543(12) Uani 1 d . .
H10A H 0.5033(4) 0.1222(4) 0.7085(3) 0.065 Uiso 1 calc R .
H10B H 0.5374(4) 0.0779(4) 0.6351(3) 0.065 Uiso 1 calc R .
C15 C 0.1855(3) 0.0885(3) 0.3705(2) 0.0440(11) Uani 1 d . .
C16 C 0.1645(4) 0.0815(3) 0.2902(2) 0.0480(11) Uani 1 d . .
C17 C 0.0631(4) 0.0769(3) 0.2493(2) 0.0497(11) Uani 1 d . .
H17A H 0.0552(4) 0.0737(3) 0.1975(2) 0.060 Uiso 1 calc R .
C18 C -0.0275(4) 0.0770(3) 0.2866(3) 0.0489(11) Uani 1 d . .
C19 C -0.0168(3) 0.0802(3) 0.3624(2) 0.0506(12) Uani 1 d . .
H19A H -0.0786(3) 0.0794(3) 0.3867(2) 0.061 Uiso 1 calc R .
C20 C 0.0850(3) 0.0847(3) 0.4026(2) 0.0436(11) Uani 1 d . .
C21 C 0.2193(4) 0.3507(4) 0.4426(3) 0.0557(12) Uani 1 d . .
C22 C 0.2191(4) 0.3476(4) 0.3642(3) 0.0532(12) Uani 1 d . .
C23 C 0.1259(4) 0.3384(3) 0.3133(3) 0.0558(12) Uani 1 d . .
H23A H 0.1306(4) 0.3339(3) 0.2626(3) 0.067 Uiso 1 calc R .
C24 C 0.0265(4) 0.3359(4) 0.3385(3) 0.0546(12) Uani 1 d . .
C25 C 0.0198(4) 0.3440(4) 0.4133(3) 0.0672(14) Uani 1 d . .
H25A H -0.0484(4) 0.3458(4) 0.4298(3) 0.081 Uiso 1 calc R .
C26 C 0.1112(4) 0.3493(4) 0.4625(3) 0.0611(13) Uani 1 d . .
N1 N 0.6725(3) 0.2265(3) 0.5056(2) 0.0454(9) Uani 1 d . .
N2 N 0.5598(3) 0.2231(3) 0.6425(2) 0.0446(9) Uani 1 d . .
N3 N 0.2599(4) 0.0788(4) 0.2494(2) 0.0690(13) Uani 1 d D .
N4 N -0.1357(4) 0.0744(3) 0.2437(3) 0.0669(12) Uani 1 d . .
N5 N 0.0881(4) 0.0865(3) 0.4838(2) 0.0600(11) Uani 1 d . .
N6 N 0.3206(4) 0.3566(4) 0.3321(3) 0.084(2) Uani 1 d D .
N7 N -0.0730(4) 0.3246(4) 0.2869(3) 0.0754(13) Uani 1 d . .
N8 N 0.0980(4) 0.3531(6) 0.5412(3) 0.099(2) Uani 1 d D .
C1 C 0.5705(4) 0.1157(4) 0.4133(3) 0.0598(13) Uani 1 d . .
H1A H 0.5736(4) 0.0827(4) 0.3663(3) 0.072 Uiso 1 calc R .
H1B H 0.5613(4) 0.0670(4) 0.4509(3) 0.072 Uiso 1 calc R .
C2 C 0.6737(4) 0.1721(4) 0.4355(3) 0.0606(13) Uani 1 d . .
H2A H 0.7353(4) 0.1275(4) 0.4413(3) 0.073 Uiso 1 calc R .
H2B H 0.6840(4) 0.2176(4) 0.3961(3) 0.073 Uiso 1 calc R .
C3 C 0.7012(4) 0.3930(4) 0.4610(3) 0.071(2) Uani 1 d . .
H3A H 0.7507(4) 0.4483(4) 0.4673(3) 0.085 Uiso 1 calc R .
H3B H 0.6916(4) 0.3741(4) 0.4089(3) 0.085 Uiso 1 calc R .
C4 C 0.7475(4) 0.3098(4) 0.5086(3) 0.0645(14) Uani 1 d . .
H4A H 0.8156(4) 0.2890(4) 0.4923(3) 0.077 Uiso 1 calc R .
H4B H 0.7639(4) 0.3318(4) 0.5598(3) 0.077 Uiso 1 calc R .
C5 C 0.7040(4) 0.1619(4) 0.5708(2) 0.0535(12) Uani 1 d . .
H5A H 0.7820(4) 0.1491(4) 0.5752(2) 0.064 Uiso 1 calc R .
H5B H 0.6662(4) 0.1001(4) 0.5619(2) 0.064 Uiso 1 calc R .
C6 C 0.6778(3) 0.2040(4) 0.6429(2) 0.0550(12) Uani 1 d . .
H6A H 0.7026(3) 0.1591(4) 0.6831(2) 0.066 Uiso 1 calc R .
H6B H 0.7178(3) 0.2645(4) 0.6528(2) 0.066 Uiso 1 calc R .
C7 C 0.5449(4) 0.3985(4) 0.6719(2) 0.0547(12) Uani 1 d . .
H7A H 0.5361(4) 0.4442(4) 0.7116(2) 0.066 Uiso 1 calc R .
H7B H 0.6142(4) 0.4118(4) 0.6542(2) 0.066 Uiso 1 calc R .
C8 C 0.5439(4) 0.2956(4) 0.7008(2) 0.0548(12) Uani 1 d . .
H8A H 0.6017(4) 0.2882(4) 0.7425(2) 0.066 Uiso 1 calc R .
H8B H 0.4746(4) 0.2833(4) 0.7188(2) 0.066 Uiso 1 calc R .
C9 C 0.3840(4) 0.1368(4) 0.6193(2) 0.0535(12) Uani 1 d . .
H9A H 0.3458(4) 0.0773(4) 0.6289(2) 0.064 Uiso 1 calc R .
H9B H 0.3466(4) 0.1916(4) 0.6384(2) 0.064 Uiso 1 calc R .
O6 O 0.3512(8) 0.0648(9) 0.2804(5) 0.106(3) Uani 0.62 d P 1
O7 O 0.2483(12) 0.0313(10) 0.1937(6) 0.120(5) Uani 0.56 d PD 1
O14 O 0.3200(10) 0.3826(10) 0.2681(4) 0.120(4) Uani 0.58 d PD 1
O17 O 0.0190(7) 0.3808(10) 0.5659(6) 0.103(4) Uani 0.53 d PD 1
O6' O 0.3244(15) 0.1435(14) 0.2650(8) 0.119(6) Uani 0.38 d P 2
O7' O 0.2534(12) 0.0860(18) 0.1832(4) 0.155(10) Uani 0.44 d PD 2
O14' O 0.3165(10) 0.3099(10) 0.2742(6) 0.114(6) Uani 0.42 d PD 2
O17' O 0.0605(20) 0.4294(10) 0.5570(10) 0.181(10) Uani 0.47 d PD 2

loop_
_atom_type_symbol
_atom_type_description
_atom_type_scat_dispersion_real
_atom_type_scat_dispersion_imag
_atom_type_scat_source
C C 0.0033 0.0016 'International Tables Vol C Tables 4.2.6.8 and 6.1.1.4'
H H 0.0000 0.0000 'International Tables Vol C Tables 4.2.6.8 and 6.1.1.4'
N N 0.0061 0.0033 'International Tables Vol C Tables 4.2.6.8 and 6.1.1.4'
O O 0.0106 0.0060 'International Tables Vol C Tables 4.2.6.8 and 6.1.1.4'
Ca Ca 0.2262 0.3064 'International Tables Vol C Tables 4.2.6.8 and 6.1.1.4'

loop_
_geom_angle_atom_site_label_1
_geom_angle_atom_site_label_2
_geom_angle_atom_site_label_3
_geom_angle
_geom_angle_site_symmetry_1
_geom_angle_site_symmetry_3
_geom_angle_publ_flag
O12 Ca O4 84.21(15) . . y
O12 Ca O2 107.15(15) . . y
O4 Ca O2 168.64(13) . . y
O12 Ca O1 104.17(13) . . y
O4 Ca O1 74.34(11) . . y
O2 Ca O1 102.07(12) . . y
O12 Ca O3 71.05(12) . . y
O4 Ca O3 105.23(11) . . y
O2 Ca O3 79.26(11) . . y
O1 Ca O3 175.20(11) . . y
O12 Ca N1 169.54(13) . . y
O4 Ca N1 100.37(12) . . y
O2 Ca N1 68.42(12) . . y
O1 Ca N1 68.49(11) . . y
O3 Ca N1 116.17(11) . . y
O12 Ca N2 120.53(13) . . y
O4 Ca N2 67.35(11) . . y
O2 Ca N2 105.71(12) . . y
O1 Ca N2 115.48(12) . . y
O3 Ca N2 68.25(11) . . y
N1 Ca N2 69.91(11) . . y
O12 Ca O13 62.18(13) . . y
O4 Ca O13 116.90(12) . . y
O2 Ca O13 69.91(13) . . y
O1 Ca O13 65.84(13) . . y
O3 Ca O13 110.68(12) . . y
N1 Ca O13 107.45(12) . . y
N2 Ca O13 175.59(12) . . y
O3 Ca C9 83.91(12) . . y
C1 O1 Ca 115.9(3) . . ?
C3 O2 Ca 119.1(3) . . ?
C7 O3 Ca 110.2(2) . . ?
C9 O4 Ca 114.1(3) . . ?
C21 O12 Ca 137.5(3) . . ?
N6 O13 Ca 129.0(4) . . ?
N2 C10 C9 111.3(4) . . ?
O5 C15 C20 124.6(4) . . ?
O5 C15 C16 124.4(4) . . ?
C20 C15 C16 110.9(4) . . ?
C17 C16 C15 125.1(4) . . ?
C17 C16 N3 117.5(4) . . ?
C15 C16 N3 117.4(4) . . ?
C16 C17 C18 118.4(4) . . ?
C19 C18 C17 121.2(4) . . ?
C19 C18 N4 119.8(4) . . ?
C17 C18 N4 119.0(4) . . ?
C18 C19 C20 119.7(4) . . ?
C19 C20 C15 124.5(4) . . ?
C19 C20 N5 115.6(4) . . ?
C15 C20 N5 119.9(4) . . ?
O12 C21 C22 126.1(5) . . ?
O12 C21 C26 121.7(5) . . ?
C22 C21 C26 112.2(4) . . ?
C23 C22 C21 124.0(4) . . ?
C23 C22 N6 115.2(4) . . ?
C21 C22 N6 120.8(4) . . ?
C24 C23 C22 119.0(4) . . ?
C23 C24 C25 120.3(4) . . ?
C23 C24 N7 120.5(5) . . ?
C25 C24 N7 119.2(5) . . ?
C26 C25 C24 120.2(5) . . ?
C25 C26 C21 124.2(5) . . ?
C25 C26 N8 117.2(5) . . ?
C21 C26 N8 118.6(4) . . ?
C4 N1 C2 110.3(4) . . ?
C4 N1 C5 109.9(3) . . ?
C2 N1 C5 110.5(4) . . ?
C4 N1 Ca 108.2(3) . . ?
C2 N1 Ca 108.8(3) . . ?
C5 N1 Ca 109.1(2) . . ?
C10 N2 C6 110.8(4) . . ?
C10 N2 C8 109.8(3) . . ?
C6 N2 C8 109.9(3) . . ?
C10 N2 Ca 107.9(2) . . ?
C6 N2 Ca 109.0(2) . . ?
C8 N2 Ca 109.3(3) . . ?
O7' N3 O6' 97.3(13) . . ?
O7 N3 O6 107.7(10) . . ?
O7 N3 C16 115.2(8) . . ?
O7' N3 C16 123.5(9) . . ?
O6' N3 C16 114.4(8) . . ?
O6 N3 C16 122.1(6) . . ?
O8 N4 O9 122.8(4) . . ?
O8 N4 C18 120.0(5) . . ?
O9 N4 C18 117.2(5) . . ?
O10 N5 O11 123.3(4) . . ?
O10 N5 C20 118.3(4) . . ?
O11 N5 C20 118.4(4) . . ?
O14 N6 O13 115.7(7) . . ?
O14' N6 O13 123.8(8) . . ?
O14 N6 C22 120.9(7) . . ?
O14' N6 C22 111.1(8) . . ?
O13 N6 C22 118.4(5) . . ?
O15 N7 O16 122.9(5) . . ?
O15 N7 C24 118.6(5) . . ?
O16 N7 C24 118.5(5) . . ?
O17 N8 O18 113.8(8) . . ?
O17' N8 O18 126.6(11) . . ?
O17 N8 C26 125.9(7) . . ?
O17' N8 C26 111.4(10) . . ?
O18 N8 C26 116.8(5) . . ?
O1 C1 C2 107.8(4) . . ?
N1 C2 C1 112.7(4) . . ?
O2 C3 C4 108.1(4) . . ?
N1 C4 C3 112.6(4) . . ?
N1 C5 C6 113.4(4) . . ?
N2 C6 C5 113.0(4) . . ?
O3 C7 C8 108.8(4) . . ?
N2 C8 C7 111.9(4) . . ?
O4 C9 C10 106.0(4) . . ?
O4 C9 Ca 42.3(2) . . ?
C10 C9 Ca 83.8(2) . . ?

loop_
_geom_bond_atom_site_label_1
_geom_bond_atom_site_label_2
_geom_bond_distance
_geom_bond_site_symmetry_2
_geom_bond_publ_flag
Ca O12 2.303(3) . y
Ca O4 2.375(3) . y
Ca O2 2.384(3) . y
Ca O1 2.417(3) . y
Ca O3 2.481(3) . y
Ca N1 2.588(3) . y
Ca N2 2.653(3) . y
Ca O13 2.731(5) . y
O1 C1 1.414(6) . ?
O2 C3 1.422(6) . ?
O3 C7 1.449(5) . ?
O4 C9 1.414(5) . ?
O5 C15 1.247(5) . ?
O8 N4 1.211(5) . ?
O9 N4 1.236(6) . ?
O10 N5 1.220(5) . ?
O11 N5 1.229(5) . ?
O12 C21 1.258(5) . ?
O13 N6 1.227(6) . ?
O15 N7 1.218(6) . ?
O16 N7 1.222(6) . ?
O18 N8 1.259(8) . ?
C10 N2 1.471(6) . ?
C10 C9 1.502(6) . ?
C15 C20 1.439(6) . ?
C15 C16 1.445(6) . ?
C16 C17 1.366(6) . ?
C16 N3 1.472(6) . ?
C17 C18 1.382(6) . ?
C18 C19 1.362(6) . ?
C18 N4 1.450(6) . ?
C19 C20 1.364(6) . ?
C20 N5 1.465(6) . ?
C21 C22 1.421(7) . ?
C21 C26 1.426(7) . ?
C22 C23 1.377(6) . ?
C22 N6 1.455(6) . ?
C23 C24 1.365(7) . ?
C24 C25 1.371(7) . ?
C24 N7 1.446(6) . ?
C25 C26 1.341(7) . ?
C26 N8 1.457(7) . ?
N1 C4 1.465(6) . ?
N1 C2 1.473(6) . ?
N1 C5 1.484(6) . ?
N2 C6 1.478(5) . ?
N2 C8 1.483(5) . ?
N3 O7 1.193(5) . ?
N3 O7' 1.194(5) . ?
N3 O6' 1.199(14) . ?
N3 O6 1.202(10) . ?
N6 O14 1.210(5) . ?
N6 O14' 1.223(5) . ?
N8 O17 1.188(5) . ?
N8 O17' 1.194(5) . ?
C1 C2 1.496(7) . ?
C3 C4 1.497(7) . ?
C5 C6 1.503(6) . ?
C7 C8 1.505(7) . ?

loop_
_geom_torsion_atom_site_label_1
_geom_torsion_atom_site_label_2
_geom_torsion_atom_site_label_3
_geom_torsion_atom_site_label_4
_geom_torsion
_geom_torsion_site_symmetry_1
_geom_torsion_site_symmetry_2
_geom_torsion_site_symmetry_3
_geom_torsion_site_symmetry_4
_geom_torsion_publ_flag
O12 Ca O1 C1 -165.2(3) . . . . ?
O4 Ca O1 C1 -85.5(3) . . . . ?
O2 Ca O1 C1 83.4(3) . . . . ?
O3 Ca O1 C1 -171.1(12) . . . . ?
N1 Ca O1 C1 22.6(3) . . . . ?
N2 Ca O1 C1 -30.8(3) . . . . ?
O13 Ca O1 C1 144.6(3) . . . . ?
C9 Ca O1 C1 -77.2(3) . . . . ?
O12 Ca O2 C3 -155.1(4) . . . . ?
O4 Ca O2 C3 24.3(9) . . . . ?
O1 Ca O2 C3 -46.0(4) . . . . ?
O3 Ca O2 C3 138.7(4) . . . . ?
N1 Ca O2 C3 14.8(3) . . . . ?
N2 Ca O2 C3 75.1(4) . . . . ?
O13 Ca O2 C3 -104.4(4) . . . . ?
C9 Ca O2 C3 86.7(5) . . . . ?
O12 Ca O3 C7 166.0(3) . . . . ?
O4 Ca O3 C7 87.7(3) . . . . ?
O2 Ca O3 C7 -81.5(3) . . . . ?
O1 Ca O3 C7 172.0(12) . . . . ?
N1 Ca O3 C7 -22.2(3) . . . . ?
N2 Ca O3 C7 30.3(2) . . . . ?
O13 Ca O3 C7 -145.1(3) . . . . ?
C9 Ca O3 C7 77.5(3) . . . . ?
O12 Ca O4 C9 -94.7(3) . . . . ?
O2 Ca O4 C9 85.8(7) . . . . ?
O1 Ca O4 C9 158.8(3) . . . . ?
O3 Ca O4 C9 -26.2(3) . . . . ?
N1 Ca O4 C9 94.8(3) . . . . ?
N2 Ca O4 C9 31.8(3) . . . . ?
O13 Ca O4 C9 -149.4(3) . . . . ?
C9 Ca O4 C9 0.0 . . . . ?
O4 Ca O12 C21 -75.7(6) . . . . ?
O2 Ca O12 C21 104.2(6) . . . . ?
O1 Ca O12 C21 -3.5(6) . . . . ?
O3 Ca O12 C21 176.0(6) . . . . ?
N1 Ca O12 C21 40.8(11) . . . . ?
N2 Ca O12 C21 -135.1(5) . . . . ?
O13 Ca O12 C21 48.9(5) . . . . ?
C9 Ca O12 C21 -99.3(6) . . . . ?
O12 Ca O13 N6 -51.1(5) . . . . ?
O4 Ca O13 N6 15.6(5) . . . . ?
O2 Ca O13 N6 -174.4(5) . . . . ?
O1 Ca O13 N6 71.5(5) . . . . ?
O3 Ca O13 N6 -104.9(5) . . . . ?
N1 Ca O13 N6 127.3(5) . . . . ?
N2 Ca O13 N6 179.9(14) . . . . ?
C9 Ca O13 N6 -1.6(6) . . . . ?
O5 C15 C16 C17 -174.1(4) . . . . ?
C20 C15 C16 C17 3.1(6) . . . . ?
O5 C15 C16 N3 6.1(7) . . . . ?
C20 C15 C16 N3 -176.7(4) . . . . ?
C15 C16 C17 C18 -1.3(7) . . . . ?
N3 C16 C17 C18 178.5(4) . . . . ?
C16 C17 C18 C19 -1.0(7) . . . . ?
C16 C17 C18 N4 178.6(4) . . . . ?
C17 C18 C19 C20 0.9(7) . . . . ?
N4 C18 C19 C20 -178.7(4) . . . . ?
C18 C19 C20 C15 1.4(7) . . . . ?
C18 C19 C20 N5 -179.2(4) . . . . ?
O5 C15 C20 C19 174.1(5) . . . . ?
C16 C15 C20 C19 -3.1(6) . . . . ?
O5 C15 C20 N5 -5.4(7) . . . . ?
C16 C15 C20 N5 177.4(4) . . . . ?
Ca O12 C21 C22 -39.2(9) . . . . ?
Ca O12 C21 C26 142.4(5) . . . . ?
O12 C21 C22 C23 177.8(5) . . . . ?
C26 C21 C22 C23 -3.7(7) . . . . ?
O12 C21 C22 N6 -3.7(8) . . . . ?
C26 C21 C22 N6 174.8(5) . . . . ?
C21 C22 C23 C24 2.7(7) . . . . ?
N6 C22 C23 C24 -175.8(5) . . . . ?
C22 C23 C24 C25 1.0(8) . . . . ?
C22 C23 C24 N7 -178.9(5) . . . . ?
C23 C24 C25 C26 -3.5(8) . . . . ?
N7 C24 C25 C26 176.5(5) . . . . ?
C24 C25 C26 C21 2.3(9) . . . . ?
C24 C25 C26 N8 -177.2(6) . . . . ?
O12 C21 C26 C25 179.7(5) . . . . ?
C22 C21 C26 C25 1.1(8) . . . . ?
O12 C21 C26 N8 -0.8(8) . . . . ?
C22 C21 C26 N8 -179.4(5) . . . . ?
O12 Ca N1 C4 81.4(8) . . . . ?
O4 Ca N1 C4 -163.3(3) . . . . ?
O2 Ca N1 C4 14.8(3) . . . . ?
O1 Ca N1 C4 128.2(3) . . . . ?
O3 Ca N1 C4 -50.5(3) . . . . ?
N2 Ca N1 C4 -102.3(3) . . . . ?
O13 Ca N1 C4 74.0(3) . . . . ?
C9 Ca N1 C4 -139.3(3) . . . . ?
O12 Ca N1 C2 -38.4(9) . . . . ?
O4 Ca N1 C2 76.8(3) . . . . ?
O2 Ca N1 C2 -105.0(3) . . . . ?
O1 Ca N1 C2 8.4(3) . . . . ?
O3 Ca N1 C2 -170.4(3) . . . . ?
N2 Ca N1 C2 137.9(3) . . . . ?
O13 Ca N1 C2 -45.8(3) . . . . ?
C9 Ca N1 C2 100.9(3) . . . . ?
O12 Ca N1 C5 -159.0(7) . . . . ?
O4 Ca N1 C5 -43.8(3) . . . . ?
O2 Ca N1 C5 134.3(3) . . . . ?
O1 Ca N1 C5 -112.2(3) . . . . ?
O3 Ca N1 C5 69.0(3) . . . . ?
N2 Ca N1 C5 17.3(3) . . . . ?
O13 Ca N1 C5 -166.4(3) . . . . ?
C9 Ca N1 C5 -19.7(3) . . . . ?
C9 C10 N2 C6 -151.8(4) . . . . ?
C9 C10 N2 C8 86.6(4) . . . . ?
C9 C10 N2 Ca -32.5(4) . . . . ?
O12 Ca N2 C10 69.9(3) . . . . ?
O4 Ca N2 C10 1.8(3) . . . . ?
O2 Ca N2 C10 -168.7(3) . . . . ?
O1 Ca N2 C10 -56.7(3) . . . . ?
O3 Ca N2 C10 120.0(3) . . . . ?
N1 Ca N2 C10 -109.3(3) . . . . ?
O13 Ca N2 C10 -163.1(15) . . . . ?
C9 Ca N2 C10 18.3(3) . . . . ?
O12 Ca N2 C6 -169.7(3) . . . . ?
O4 Ca N2 C6 122.2(3) . . . . ?
O2 Ca N2 C6 -48.3(3) . . . . ?
O1 Ca N2 C6 63.7(3) . . . . ?
O3 Ca N2 C6 -119.6(3) . . . . ?
N1 Ca N2 C6 11.1(3) . . . . ?
O13 Ca N2 C6 -42.7(17) . . . . ?
C9 Ca N2 C6 138.6(3) . . . . ?
O12 Ca N2 C8 -49.5(3) . . . . ?
O4 Ca N2 C8 -117.6(3) . . . . ?
O2 Ca N2 C8 71.9(3) . . . . ?
O1 Ca N2 C8 -176.1(2) . . . . ?
O3 Ca N2 C8 0.6(2) . . . . ?
N1 Ca N2 C8 131.2(3) . . . . ?
O13 Ca N2 C8 77.5(16) . . . . ?
C9 Ca N2 C8 -101.2(3) . . . . ?
C17 C16 N3 O7 -32.5(11) . . . . ?
C15 C16 N3 O7 147.3(10) . . . . ?
C17 C16 N3 O7' 10.4(17) . . . . ?
C15 C16 N3 O7' -169.8(15) . . . . ?
C17 C16 N3 O6' 128.2(13) . . . . ?
C15 C16 N3 O6' -52.0(14) . . . . ?
C17 C16 N3 O6 -166.4(9) . . . . ?
C15 C16 N3 O6 13.4(11) . . . . ?
C19 C18 N4 O8 179.8(5) . . . . ?
C17 C18 N4 O8 0.2(7) . . . . ?
C19 C18 N4 O9 -0.2(7) . . . . ?
C17 C18 N4 O9 -179.7(5) . . . . ?
C19 C20 N5 O10 -24.6(6) . . . . ?
C15 C20 N5 O10 154.9(4) . . . . ?
C19 C20 N5 O11 153.4(4) . . . . ?
C15 C20 N5 O11 -27.1(6) . . . . ?
Ca O13 N6 O14 -162.4(9) . . . . ?
Ca O13 N6 O14' -106.3(10) . . . . ?
Ca O13 N6 C22 42.4(8) . . . . ?
C23 C22 N6 O14 20.6(12) . . . . ?
C21 C22 N6 O14 -158.0(10) . . . . ?
C23 C22 N6 O14' -33.1(10) . . . . ?
C21 C22 N6 O14' 148.3(9) . . . . ?
C23 C22 N6 O13 174.4(5) . . . . ?
C21 C22 N6 O13 -4.2(8) . . . . ?
C23 C24 N7 O15 -3.4(8) . . . . ?
C25 C24 N7 O15 176.6(5) . . . . ?
C23 C24 N7 O16 176.8(6) . . . . ?
C25 C24 N7 O16 -3.1(8) . . . . ?
C25 C26 N8 O17 -24.0(14) . . . . ?
C21 C26 N8 O17 156.4(11) . . . . ?
C25 C26 N8 O17' -70.4(17) . . . . ?
C21 C26 N8 O17' 110.1(16) . . . . ?
C25 C26 N8 O18 133.5(7) . . . . ?
C21 C26 N8 O18 -46.1(9) . . . . ?
Ca O1 C1 C2 -49.8(4) . . . . ?
C4 N1 C2 C1 -155.6(4) . . . . ?
C5 N1 C2 C1 82.7(5) . . . . ?
Ca N1 C2 C1 -37.1(5) . . . . ?
O1 C1 C2 N1 58.0(5) . . . . ?
Ca O2 C3 C4 -41.4(5) . . . . ?
C2 N1 C4 C3 76.9(5) . . . . ?
C5 N1 C4 C3 -161.0(4) . . . . ?
Ca N1 C4 C3 -42.0(5) . . . . ?
O2 C3 C4 N1 55.5(6) . . . . ?
C4 N1 C5 C6 72.6(5) . . . . ?
C2 N1 C5 C6 -165.5(4) . . . . ?
Ca N1 C5 C6 -46.0(4) . . . . ?
C10 N2 C6 C5 79.4(5) . . . . ?
C8 N2 C6 C5 -159.0(4) . . . . ?
Ca N2 C6 C5 -39.2(4) . . . . ?
N1 C5 C6 N2 60.5(5) . . . . ?
Ca O3 C7 C8 -59.2(4) . . . . ?
C10 N2 C8 C7 -148.8(4) . . . . ?
C6 N2 C8 C7 89.1(4) . . . . ?
Ca N2 C8 C7 -30.6(4) . . . . ?
O3 C7 C8 N2 60.9(5) . . . . ?
Ca O4 C9 C10 -61.1(4) . . . . ?
Ca O4 C9 Ca 0.0 . . . . ?
N2 C10 C9 O4 61.4(5) . . . . ?
N2 C10 C9 Ca 25.1(3) . . . . ?
O12 Ca C9 O4 83.4(3) . . . . ?
O4 Ca C9 O4 0.0 . . . . ?
O2 Ca C9 O4 -154.2(3) . . . . ?
O1 Ca C9 O4 -20.5(3) . . . . ?
O3 Ca C9 O4 154.7(3) . . . . ?
N1 Ca C9 O4 -89.8(3) . . . . ?
N2 Ca C9 O4 -139.2(4) . . . . ?
O13 Ca C9 O4 40.9(4) . . . . ?
O12 Ca C9 C10 -154.5(3) . . . . ?
O4 Ca C9 C10 122.1(5) . . . . ?
O2 Ca C9 C10 -32.0(4) . . . . ?
O1 Ca C9 C10 101.6(3) . . . . ?
O3 Ca C9 C10 -83.2(3) . . . . ?
N1 Ca C9 C10 32.3(3) . . . . ?
N2 Ca C9 C10 -17.1(2) . . . . ?
O13 Ca C9 C10 163.1(3) . . . . ?
